data_4508564
loop_
_publ_author_name
'Harada, Naomi'
'Karasawa, Satoru'
'Matsumoto, Taisuke'
'Koga, Noboru'

_publ_section_title
;
 Thermal Single Crystal to Single Crystal Transformation among Crystal
 Polymorphs in 2-Dimethylamino-5,7-bis(trifluoromethyl)-1,8-naphthyridine
 and in a 1-Quinoline Analogue
;
_journal_issue 11
_journal_name_full 'Crystal Growth &amp; Design'
_journal_page_first 4705
_journal_paper_doi 10.1021/cg401386b
_journal_volume 13
_journal_year 2013
_chemical_formula_moiety 'C13 H10 F6 N2'
_chemical_formula_sum 'C13 H10 F6 N2'
_chemical_formula_weight 308.23
_space_group_IT_number 62
_symmetry_cell_setting orthorhombic
_symmetry_Int_Tables_number 62
_symmetry_space_group_name_Hall '-P 2ac 2n'
_symmetry_space_group_name_H-M 'P n m a'
_atom_sites_solution_hydrogens geom
_atom_sites_solution_primary direct
_atom_sites_solution_secondary difmap
_cell_angle_alpha 90.0000
_cell_angle_beta 90.0000
_cell_angle_gamma 90.0000
_cell_formula_units_Z 4
_cell_length_a 11.560(3)
_cell_length_b 7.4129(17)
_cell_length_c 15.161(4)
_cell_measurement_temperature 296
_cell_volume 1299.2(6)
_computing_cell_refinement Unknown
_computing_data_collection Unknown
_computing_data_reduction Unknown
_computing_molecular_graphics 'CrystalStructure 4.0'
_computing_publication_material 'CrystalStructure 4.0 (Rigaku, 2010)'
_computing_structure_refinement 'SHELXL97 (Sheldrick, 2008)'
_computing_structure_solution SIR97
_diffrn_ambient_temperature 296
_diffrn_measured_fraction_theta_full 0.997
_diffrn_measured_fraction_theta_max 0.997
_diffrn_measurement_device_type 'Unknown CCD'
_diffrn_measurement_method \w
_diffrn_radiation_type 'Mo K\a'
_diffrn_radiation_wavelength 0.71069
_diffrn_reflns_av_R_equivalents 0.0424
_diffrn_reflns_limit_h_max 14
_diffrn_reflns_limit_h_min -14
_diffrn_reflns_limit_k_max 9
_diffrn_reflns_limit_k_min -9
_diffrn_reflns_limit_l_max 12
_diffrn_reflns_limit_l_min -18
_diffrn_reflns_number 6442
_diffrn_reflns_theta_full 26.50
_diffrn_reflns_theta_max 26.50
_exptl_absorpt_coefficient_mu 0.155
_exptl_absorpt_correction_T_max 0.98
_exptl_absorpt_correction_T_min 0.96
_exptl_absorpt_correction_type multi-scan
_exptl_absorpt_process_details 'SADABS V2008/1 (Bruker AXS)'
_exptl_crystal_colour yellow
_exptl_crystal_density_diffrn 1.576
_exptl_crystal_density_method 'not measured'
_exptl_crystal_description block
_exptl_crystal_F_000 624.00
_exptl_crystal_size_max 0.400
_exptl_crystal_size_mid 0.200
_exptl_crystal_size_min 0.100
_refine_diff_density_max 0.350
_refine_diff_density_min -0.280
_refine_ls_extinction_method none
_refine_ls_goodness_of_fit_ref 1.112
_refine_ls_hydrogen_treatment refxyz
_refine_ls_number_parameters 151
_refine_ls_number_reflns 1449
_refine_ls_number_restraints 0
_refine_ls_R_factor_gt 0.0558
_refine_ls_shift/su_max 0.001
_refine_ls_structure_factor_coef Fsqd
_refine_ls_weighting_details 'w = 1/[\s^2^(Fo^2^)+(0.0681P)^2^+0.6204P] where P=(Fo^2^+2Fc^2^)/3'
_refine_ls_weighting_scheme calc
_refine_ls_wR_factor_ref 0.1730
_reflns_number_gt 1041
_reflns_number_total 1449
_reflns_threshold_expression F^2^>2.0\s(F^2^)
_cod_data_source_file cg401386b_si_007.cif
_cod_data_source_block rt130726_0mkara1
_cod_original_cell_volume 1299.2(5)
_cod_database_code 4508564

loop_
_symmetry_equiv_pos_site_id
_symmetry_equiv_pos_as_xyz
1 +X,+Y,+Z
2 1/2-X,1/2+Y,1/2+Z
3 +X,1/2-Y,+Z
4 1/2-X,-Y,1/2+Z
5 -X,-Y,-Z
6 1/2+X,1/2-Y,1/2-Z
7 -X,1/2+Y,-Z
8 1/2+X,+Y,1/2-Z

loop_
_atom_site_label
_atom_site_type_symbol
_atom_site_fract_x
_atom_site_fract_y
_atom_site_fract_z
_atom_site_U_iso_or_equiv
_atom_site_adp_type
_atom_site_occupancy
_atom_site_symmetry_multiplicity
_atom_site_calc_flag
F13 F 0.12599(14) 0.1090(4) 0.94209(14) 0.1076(8) Uani 1.0 8 d
F14 F 0.0789(2) 0.2500 1.05817(18) 0.1373(16) Uani 1.0 4 d
F16 F 0.51895(19) 0.1059(4) 1.24866(11) 0.1106(8) Uani 1.0 8 d
F20 F 0.3645(3) 0.2500 1.28193(16) 0.1223(13) Uani 1.0 4 d
N6 N 0.3512(2) 0.2500 0.95534(17) 0.0581(8) Uani 1.0 4 d
N15 N 0.7427(2) 0.2500 0.8538(2) 0.0778(10) Uani 1.0 4 d
C1 C 0.2771(3) 0.2500 1.0210(2) 0.0578(9) Uani 1.0 4 d
C2 C 0.4196(3) 0.2500 1.1320(2) 0.0595(9) Uani 1.0 4 d
C3 C 0.7007(3) 0.2500 1.0105(3) 0.0685(11) Uani 1.0 4 d
C4 C 0.3049(3) 0.2500 1.1105(2) 0.0615(9) Uani 1.0 4 d
C5 C 0.4549(4) 0.2500 1.2281(3) 0.0832(13) Uani 1.0 4 d
C7 C 0.4660(3) 0.2500 0.9764(2) 0.0496(8) Uani 1.0 4 d
C8 C 0.5052(3) 0.2500 1.0656(2) 0.0515(8) Uani 1.0 4 d
C9 C 0.6635(3) 0.2500 0.9213(2) 0.0583(9) Uani 1.0 4 d
C10 C 0.5455(3) 0.2500 0.9066(2) 0.0570(9) Uani 1.0 4 d
C11 C 0.1518(3) 0.2500 0.9924(3) 0.0743(12) Uani 1.0 4 d
C12 C 0.6260(3) 0.2500 1.0787(3) 0.0678(11) Uani 1.0 4 d
C17 C 0.8655(4) 0.2500 0.8704(5) 0.0937(17) Uani 1.0 4 d
C19 C 0.7062(5) 0.2500 0.7636(3) 0.0990(18) Uani 1.0 4 d
H18 H 0.510(3) 0.2500 0.854(3) 0.061(10) Uiso 1.0 4 d
H21 H 0.659(4) 0.2500 1.137(3) 0.077(12) Uiso 1.0 4 d
H22 H 0.785(5) 0.2500 1.019(4) 0.100(15) Uiso 1.0 4 d
H23 H 0.238(3) 0.2500 1.157(3) 0.065(10) Uiso 1.0 4 d
H24 H 0.887(9) 0.2500 0.928(8) 0.22(5) Uiso 1.0 4 d
H25 H 0.911(6) 0.2500 0.824(4) 0.13(2) Uiso 1.0 4 d
H26 H 0.768(5) 0.181(7) 0.726(4) 0.080(18) Uiso 0.5000 8 d
H27 H 0.644(4) 0.156(6) 0.750(3) 0.142(17) Uiso 1.0 8 d
H28 H 0.886(6) 0.387(11) 0.887(5) 0.10(3) Uiso 0.5000 8 d

loop_
_atom_site_aniso_label
_atom_site_aniso_U_11
_atom_site_aniso_U_22
_atom_site_aniso_U_33
_atom_site_aniso_U_12
_atom_site_aniso_U_13
_atom_site_aniso_U_23
F13 0.0564(10) 0.1333(19) 0.1332(17) -0.0098(10) -0.0214(10) -0.0244(14)
F14 0.0489(13) 0.273(5) 0.0895(18) 0.0000 0.0156(13) 0.0000
F16 0.1215(16) 0.1447(19) 0.0657(10) 0.0198(14) -0.0222(10) 0.0240(11)
F20 0.102(2) 0.213(4) 0.0520(13) 0.0000 0.0118(14) 0.0000
N6 0.0395(13) 0.084(3) 0.0504(15) 0.0000 -0.0023(11) 0.0000
N15 0.0423(15) 0.118(3) 0.073(2) 0.0000 0.0104(14) 0.0000
C1 0.0421(16) 0.074(3) 0.0569(18) 0.0000 0.0016(14) 0.0000
C2 0.0583(19) 0.074(3) 0.0463(16) 0.0000 -0.0009(14) 0.0000
C3 0.0395(17) 0.091(3) 0.075(3) 0.0000 -0.0104(17) 0.0000
C4 0.0536(19) 0.078(3) 0.0530(18) 0.0000 0.0063(15) 0.0000
C5 0.081(3) 0.115(4) 0.054(2) 0.0000 -0.005(2) 0.0000
C7 0.0405(15) 0.058(2) 0.0501(16) 0.0000 -0.0046(13) 0.0000
C8 0.0475(17) 0.058(2) 0.0492(16) 0.0000 -0.0064(13) 0.0000
C9 0.0423(17) 0.069(3) 0.0633(19) 0.0000 0.0022(14) 0.0000
C10 0.0422(16) 0.081(3) 0.0480(17) 0.0000 -0.0023(14) 0.0000
C11 0.0433(18) 0.115(4) 0.065(3) 0.0000 0.0005(17) 0.0000
C12 0.054(2) 0.092(3) 0.057(2) 0.0000 -0.0148(17) 0.0000
C17 0.043(2) 0.130(6) 0.109(5) 0.0000 0.016(3) 0.0000
C19 0.065(3) 0.163(6) 0.069(3) 0.0000 0.019(3) 0.0000

loop_
_atom_type_symbol
_atom_type_description
_atom_type_scat_dispersion_real
_atom_type_scat_dispersion_imag
_atom_type_scat_source
C C 0.0033 0.0016
;
International Tables for Crystallography
(1992, Vol. C, Tables 4.2.6.8 and 6.1.1.4)
;
H H 0.0000 0.0000
;
International Tables for Crystallography
(1992, Vol. C, Table 6.1.1.4)
;
N N 0.0061 0.0033
;
International Tables for Crystallography
(1992, Vol. C, Tables 4.2.6.8 and 6.1.1.4)
;
F F 0.0171 0.0103
;
International Tables for Crystallography
(1992, Vol. C, Tables 4.2.6.8 and 6.1.1.4)
;

loop_
_geom_angle_atom_site_label_1
_geom_angle_atom_site_label_2
_geom_angle_atom_site_label_3
_geom_angle
_geom_angle_publ_flag
_geom_angle_site_symmetry_1
_geom_angle_site_symmetry_3
C1 N6 C7 117.2(3) yes . .
C9 N15 C17 121.8(4) yes . .
C9 N15 C19 121.0(4) yes . .
C17 N15 C19 117.2(5) yes . .
N6 C1 C4 126.0(4) yes . .
N6 C1 C11 114.0(3) yes . .
C4 C1 C11 120.0(4) yes . .
C4 C2 C5 119.5(4) yes . .
C4 C2 C8 120.7(3) yes . .
C5 C2 C8 119.8(4) yes . .
C9 C3 C12 122.5(4) yes . .
C1 C4 C2 117.1(3) yes . .
F16 C5 F16 106.1(4) yes . 3_555
F16 C5 F20 107.0(3) yes . .
F16 C5 C2 112.0(3) yes . .
F16 C5 F20 107.0(3) yes 3_555 .
F16 C5 C2 112.0(3) yes 3_555 .
F20 C5 C2 112.3(4) yes . .
N6 C7 C8 122.1(3) yes . .
N6 C7 C10 117.4(3) yes . .
C8 C7 C10 120.5(3) yes . .
C2 C8 C7 117.0(3) yes . .
C2 C8 C12 126.4(4) yes . .
C7 C8 C12 116.6(4) yes . .
N15 C9 C3 120.5(3) yes . .
N15 C9 C10 122.5(3) yes . .
C3 C9 C10 116.9(3) yes . .
C7 C10 C9 121.7(3) yes . .
F13 C11 F13 103.9(4) yes . 3_555
F13 C11 F14 107.1(2) yes . .
F13 C11 C1 112.3(2) yes . .
F13 C11 F14 107.1(2) yes 3_555 .
F13 C11 C1 112.3(2) yes 3_555 .
F14 C11 C1 113.5(4) yes . .
C3 C12 C8 121.8(4) yes . .
C9 C3 H22 115(3) no . .
C12 C3 H22 122(3) no . .
C1 C4 H23 119(2) no . .
C2 C4 H23 124(2) no . .
C7 C10 H18 112(3) no . .
C9 C10 H18 126(3) no . .
C3 C12 H21 117(3) no . .
C8 C12 H21 121(3) no . .
N15 C17 H24 116(7) no . .
N15 C17 H25 117(5) no . .
N15 C17 H28 105(4) no . .
N15 C17 H28 105(4) no . 3_555
H24 C17 H25 127(8) no . .
H24 C17 H28 73(4) no . .
H24 C17 H28 73(4) no . 3_555
H25 C17 H28 93(4) no . .
H25 C17 H28 93(4) no . 3_555
H28 C17 H28 142(6) no . 3_555
N15 C19 H26 109(3) no . .
N15 C19 H26 109(3) no . 3_555
N15 C19 H27 113(3) no . .
N15 C19 H27 113(3) no . 3_555
H26 C19 H26 58(4) no . 3_555
H26 C19 H27 92(4) no . .
H26 C19 H27 135(4) no . 3_555
H26 C19 H27 135(4) no 3_555 .
H26 C19 H27 92(4) no 3_555 3_555
H27 C19 H27 86(4) no . 3_555
C19 H26 H26 61(5) no . 3_555

loop_
_geom_bond_atom_site_label_1
_geom_bond_atom_site_label_2
_geom_bond_distance
_geom_bond_publ_flag
_geom_bond_site_symmetry_2
F13 C11 1.328(4) yes .
F14 C11 1.306(5) yes .
F16 C5 1.336(4) yes .
F20 C5 1.326(6) yes .
N6 C1 1.313(4) yes .
N6 C7 1.365(5) yes .
N15 C9 1.373(5) yes .
N15 C17 1.442(6) yes .
N15 C19 1.431(6) yes .
C1 C4 1.394(5) yes .
C1 C11 1.512(5) yes .
C2 C4 1.365(5) yes .
C2 C5 1.513(6) yes .
C2 C8 1.412(5) yes .
C3 C9 1.419(6) yes .
C3 C12 1.347(6) yes .
C7 C8 1.426(5) yes .
C7 C10 1.402(5) yes .
C8 C12 1.411(5) yes .
C9 C10 1.382(5) yes .
C3 H22 0.98(5) no .
C4 H23 1.04(4) no .
C10 H18 0.89(4) no .
C12 H21 0.96(5) no .
C17 H24 0.91(11) no .
C17 H25 0.88(7) no .
C17 H28 1.08(8) no .
C17 H28 1.08(8) no 3_555
C19 H26 1.05(6) no .
C19 H26 1.05(6) no 3_555
C19 H27 1.02(5) no .
C19 H27 1.02(5) no 3_555
H26 H26 1.02(7) no 3_555

loop_
_geom_contact_atom_site_label_1
_geom_contact_atom_site_label_2
_geom_contact_distance
_geom_contact_publ_flag
_geom_contact_site_symmetry_2
F13 N6 2.813(3) no .
F13 C4 3.448(4) no .
F14 N6 3.513(4) no .
F14 C4 2.730(5) no .
F16 C4 3.413(4) no .
F16 C8 2.978(4) no .
F16 C12 3.052(5) no .
F20 C4 2.689(4) no .
N6 C2 2.793(4) no .
C1 C8 2.722(5) no .
C1 C10 3.555(5) no .
C3 C7 2.762(5) no .
C3 C17 2.853(8) no .
C4 C7 2.757(5) no .
C5 C12 3.007(7) no .
C8 C9 2.852(5) no .
C10 C12 2.770(6) no .
C10 C19 2.855(6) no .
F13 F14 3.562(3) no 5_557
F13 C3 3.407(4) no 5_657
F13 C17 3.368(6) no 1_455
F13 C19 3.417(5) no 6_456
F14 F13 3.562(3) no 5_557
F14 F13 3.562(3) no 7_557
F14 F16 3.193(4) no 6_457
F14 F16 3.193(4) no 8_457
F14 F20 3.467(4) no 6_457
F14 C5 3.543(6) no 6_457
F16 F14 3.193(4) no 6_557
F16 C17 3.486(5) no 2_645
F20 F14 3.467(4) no 6_557
F20 C12 3.474(5) no 6_457
C3 F13 3.407(4) no 5_657
C3 F13 3.407(4) no 7_657
C5 F14 3.543(6) no 6_557
C12 F20 3.474(5) no 6_557
C17 F13 3.368(6) no 1_655
C17 F13 3.368(6) no 3_655
C17 F16 3.486(5) no 2_654
C17 F16 3.486(5) no 4_654
C19 F13 3.417(5) no 6_556
C19 F13 3.417(5) no 8_556
F14 H23 2.37(4) no .
F16 H21 2.57(4) no .
F20 H23 2.39(4) no .
N6 H18 2.40(4) no .
N6 H23 3.32(4) no .
N15 H18 2.69(4) no .
N15 H22 2.56(5) no .
C2 H21 2.77(4) no .
C3 H18 3.23(4) no .
C3 H24 2.49(11) no .
C3 H28 3.02(7) no .
C3 H28 3.02(7) no 3_555
C5 H21 2.73(4) no .
C5 H23 2.73(4) no .
C7 H21 3.30(4) no .
C8 H18 3.21(4) no .
C8 H22 3.30(5) no .
C8 H23 3.38(4) no .
C9 H21 3.27(5) no .
C9 H24 2.59(10) no .
C9 H25 3.22(7) no .
C9 H26 3.24(6) no .
C9 H26 3.24(6) no 3_555
C9 H27 2.69(5) no .
C9 H27 2.69(5) no 3_555
C9 H28 2.82(7) no .
C9 H28 2.82(7) no 3_555
C10 H22 3.25(5) no .
C10 H27 2.72(5) no .
C10 H27 2.72(5) no 3_555
C11 H23 2.68(4) no .
C17 H22 2.44(5) no .
C17 H26 2.52(6) no .
C17 H26 2.52(6) no 3_555
C17 H27 3.22(5) no .
C17 H27 3.22(5) no 3_555
C19 H18 2.65(4) no .
C19 H24 3.25(11) no .
C19 H25 2.54(7) no .
C19 H28 2.98(7) no .
C19 H28 2.98(7) no 3_555
H18 H26 3.59(7) no .
H18 H26 3.59(7) no 3_555
H18 H27 2.31(6) no .
H18 H27 2.31(6) no 3_555
H21 H22 2.30(7) no .
H22 H24 1.82(12) no .
H22 H25 3.30(8) no .
H22 H28 2.54(9) no .
H22 H28 2.54(9) no 3_555
H24 H26 3.40(13) no .
H24 H26 3.40(13) no 3_555
H25 H26 2.29(9) no .
H25 H26 2.29(9) no 3_555
H25 H27 3.36(8) no .
H25 H27 3.36(8) no 3_555
H26 H28 3.19(9) no .
H26 H28 2.85(9) no 3_555
H27 H28 3.50(8) no 3_555
F13 H22 2.91(2) no 5_657
F13 H24 2.96(10) no 1_455
F13 H24 3.31(7) no 5_657
F13 H25 3.24(6) no 1_455
F13 H26 3.40(6) no 6_456
F13 H26 3.07(6) no 8_456
F13 H27 3.41(5) no 6_456
F13 H27 2.95(5) no 8_456
F13 H28 3.56(8) no 1_455
F13 H28 2.90(7) no 3_455
F13 H28 3.07(7) no 7_647
F14 H22 3.45(5) no 1_455
F14 H24 2.97(11) no 1_455
F14 H28 3.57(7) no 1_455
F14 H28 3.57(7) no 3_455
F14 H28 2.84(8) no 5_667
F14 H28 2.84(8) no 7_647
F16 H18 3.08(2) no 5_657
F16 H23 3.11(4) no 6_557
F16 H25 2.99(3) no 2_645
F16 H26 3.28(6) no 4_655
F16 H27 2.70(5) no 5_657
F16 H28 2.87(7) no 2_645
F20 H21 2.67(4) no 6_457
F20 H22 3.15(5) no 6_457
F20 H26 3.55(5) no 5_657
F20 H26 3.55(5) no 7_657
F20 H27 3.05(4) no 5_657
F20 H27 3.05(4) no 7_657
N6 H26 2.95(6) no 6_456
N6 H26 2.95(6) no 8_456
C1 H28 3.57(8) no 5_667
C1 H28 3.57(8) no 7_647
C2 H27 3.57(5) no 5_657
C2 H27 3.57(5) no 7_657
C4 H28 3.48(8) no 5_667
C4 H28 3.48(8) no 7_647
C5 H27 3.23(5) no 5_657
C5 H27 3.23(5) no 7_657
C11 H24 3.21(10) no 1_455
C11 H28 3.28(8) no 5_667
C11 H28 3.28(8) no 7_647
H18 F16 3.08(2) no 5_657
H18 F16 3.08(2) no 7_657
H18 H25 2.94(8) no 6_456
H18 H26 3.10(7) no 6_456
H18 H26 3.10(7) no 8_456
H21 F20 2.67(4) no 6_557
H21 H23 3.26(6) no 6_557
H21 H26 3.57(6) no 2_655
H21 H26 3.57(6) no 4_655
H22 F13 2.91(2) no 5_657
H22 F13 2.91(2) no 7_657
H22 F14 3.45(5) no 1_655
H22 F20 3.15(5) no 6_557
H23 F16 3.11(4) no 6_457
H23 F16 3.11(4) no 8_457
H23 H21 3.26(6) no 6_457
H23 H27 3.59(5) no 5_657
H23 H27 3.59(5) no 7_657
H23 H28 3.12(8) no 5_667
H23 H28 3.12(8) no 7_647
H24 F13 2.96(10) no 1_655
H24 F13 2.96(10) no 3_655
H24 F13 3.31(7) no 5_657
H24 F13 3.31(7) no 7_657
H24 F14 2.97(11) no 1_655
H24 C11 3.21(10) no 1_655
H25 F13 3.24(6) no 1_655
H25 F13 3.24(6) no 3_655
H25 F16 2.99(3) no 2_654
H25 F16 2.99(3) no 4_654
H25 H18 2.94(8) no 6_556
H25 H27 3.00(8) no 6_556
H25 H27 3.00(8) no 8_556
H26 F13 3.40(6) no 6_556
H26 F13 3.07(6) no 8_556
H26 F16 3.28(6) no 4_654
H26 F20 3.55(5) no 5_657
H26 N6 2.95(6) no 6_556
H26 H18 3.10(7) no 6_556
H26 H21 3.57(6) no 2_644
H27 F13 3.41(5) no 6_556
H27 F13 2.95(5) no 8_556
H27 F16 2.70(5) no 5_657
H27 F20 3.05(4) no 5_657
H27 C2 3.57(5) no 5_657
H27 C5 3.23(5) no 5_657
H27 H23 3.59(5) no 5_657
H27 H25 3.00(8) no 6_456
H28 F13 3.56(8) no 1_655
H28 F13 2.90(7) no 3_655
H28 F13 3.07(7) no 7_657
H28 F14 3.57(7) no 1_655
H28 F14 2.84(8) no 5_667
H28 F16 2.87(7) no 2_654
H28 C1 3.57(8) no 5_667
H28 C4 3.48(8) no 5_667
H28 C11 3.28(8) no 5_667
H28 H23 3.12(8) no 5_667

loop_
_geom_torsion_atom_site_label_1
_geom_torsion_atom_site_label_2
_geom_torsion_atom_site_label_3
_geom_torsion_atom_site_label_4
_geom_torsion
_geom_torsion_publ_flag
_geom_torsion_site_symmetry_4
C1 N6 C7 C8 0.0 no .
C1 N6 C7 C10 180.0 no .
C7 N6 C1 C4 0.0 no .
C7 N6 C1 C11 180.0 no .
C17 N15 C9 C3 0.0 no .
C17 N15 C9 C10 180.0 no .
C19 N15 C9 C3 180.0 no .
C19 N15 C9 C10 0.0 no .
N6 C1 C4 C2 0.0 no .
N6 C1 C11 F13 58.3(3) no .
N6 C1 C11 F13 -58.3(3) no 3_555
N6 C1 C11 F14 180.0 no .
C4 C1 C11 F13 -121.7(3) no .
C4 C1 C11 F13 121.7(3) no 3_555
C4 C1 C11 F14 0.0 no .
C11 C1 C4 C2 180.0 no .
C4 C2 C5 F16 120.5(3) no .
C4 C2 C5 F16 -120.5(3) no 3_555
C4 C2 C5 F20 0.0 no .
C5 C2 C4 C1 180.0 no .
C4 C2 C8 C7 0.0 no .
C4 C2 C8 C12 180.0 no .
C8 C2 C4 C1 0.0 no .
C5 C2 C8 C7 180.0 no .
C5 C2 C8 C12 0.0 no .
C8 C2 C5 F16 -59.5(3) no .
C8 C2 C5 F16 59.5(3) no 3_555
C8 C2 C5 F20 180.0 no .
C9 C3 C12 C8 0.0 no .
C12 C3 C9 N15 180.0 no .
C12 C3 C9 C10 0.0 no .
N6 C7 C8 C2 0.0 no .
N6 C7 C8 C12 180.0 no .
N6 C7 C10 C9 180.0 no .
C8 C7 C10 C9 0.0 no .
C10 C7 C8 C2 180.0 no .
C10 C7 C8 C12 0.0 no .
C2 C8 C12 C3 180.0 no .
C7 C8 C12 C3 0.0 no .
N15 C9 C10 C7 180.0 no .
C3 C9 C10 C7 0.0 no .
